data_8105025
loop_
_publ_author_name
'Park, Garam'
'Oh, In-Hwan'
'Park, Seong-Hun'

_publ_section_title
;
 Crystal structure of hexaaquamagnesium(II)
 bis((E)-4-((4-(dimethylamino)phenyl)diazenyl)benzenesulfonate),
 C28H40MgN6O12S2
;
_journal_issue 1
_journal_name_full 'Zeitschrift f\"ur Kristallographie - New Crystal Structures'
_journal_page_first 85
_journal_page_last 86
_journal_paper_doi 10.1515/ncrs-2019-0509
_journal_volume 235
_journal_year 2019
_chemical_formula_moiety
;
2(C14 H14 N3 O3 S), H12 Mg
;
_chemical_formula_sum 'C28 H40 Mg N6 O12 S2'
_chemical_formula_weight 741.1
_chemical_name_systematic
; 
 Magnesium (II) 4-[[(4-dimethylamino)phenyl]-azo]benzenesulfonate hexahydrate
;
_space_group_IT_number 14
_space_group_name_Hall '-P 2ybc'
_space_group_name_H-M_alt 'P 1 21/c 1'
_symmetry_cell_setting monoclinic
_symmetry_Int_Tables_number 14
_symmetry_space_group_name_Hall '-P 2ybc'
_symmetry_space_group_name_H-M 'P 1 21/c 1'
_cell_angle_alpha 90
_cell_angle_beta 91.519(3)
_cell_angle_gamma 90
_cell_formula_units_Z 2
_cell_length_a 6.1988(3)
_cell_length_b 7.1103(4)
_cell_length_c 38.7135(4)
_cell_measurement_reflns_used 2300
_cell_measurement_temperature 293
_cell_measurement_theta_max 24
_cell_measurement_theta_min 3
_cell_volume 1705.71(13)
_computing_cell_refinement 'Bruker SAINT [15]'
_computing_data_collection 'Bruker SMART [17]'
_computing_data_reduction 'Bruker SAINT [15]'
_computing_molecular_graphics
;
Diamond Version 3.2.e [19]
;
_computing_structure_refinement 'Jana 2006[14]'
_computing_structure_solution 'SIR 2014 [18]'
_diffrn_ambient_temperature 293
_diffrn_detector 'CCD area detetor'
_diffrn_measured_fraction_theta_full 0.99
_diffrn_measured_fraction_theta_max 0.99
_diffrn_measurement_device 'Bruker APEX II'
_diffrn_measurement_method 'phi and omega scans'
_diffrn_radiation_probe x-ray
_diffrn_radiation_source 'X-ray tube'
_diffrn_radiation_type 'Mo K\a'
_diffrn_radiation_wavelength 0.71073
_diffrn_reflns_av_R_equivalents 0.0574
_diffrn_reflns_av_unetI/netI 0.035
_diffrn_reflns_limit_h_max 8
_diffrn_reflns_limit_h_min -8
_diffrn_reflns_limit_k_max 9
_diffrn_reflns_limit_k_min -9
_diffrn_reflns_limit_l_max 54
_diffrn_reflns_limit_l_min -54
_diffrn_reflns_number 36443
_diffrn_reflns_theta_full 30.11
_diffrn_reflns_theta_max 30.11
_diffrn_reflns_theta_min 2.91
_diffrn_source 'fine-focus sealed tube'
_exptl_absorpt_coefficient_mu 0.244
_exptl_absorpt_correction_T_max 0.8779
_exptl_absorpt_correction_T_min 0.8626
_exptl_absorpt_correction_type multi-scan
_exptl_absorpt_process_details 'Bruker SADABS [15]'
_exptl_crystal_colour red-brown
_exptl_crystal_density_diffrn 1.4429
_exptl_crystal_description rectangles
_exptl_crystal_F_000 780
_exptl_crystal_size_max 0.6
_exptl_crystal_size_mid 0.55
_exptl_crystal_size_min 0.5
_refine_diff_density_max 0.33
_refine_diff_density_min -0.35
_refine_ls_extinction_method none
_refine_ls_goodness_of_fit_gt 1.39
_refine_ls_goodness_of_fit_ref 1.27
_refine_ls_hydrogen_treatment mixed
_refine_ls_number_constraints 24
_refine_ls_number_parameters 279
_refine_ls_number_reflns 4256
_refine_ls_number_restraints 0
_refine_ls_R_factor_all 0.0884
_refine_ls_R_factor_gt 0.0360
_refine_ls_shift/su_max 0.0164
_refine_ls_shift/su_mean 0.0011
_refine_ls_structure_factor_coef Fsqd
_refine_ls_weighting_details w=1/(\s^2^(I)+0.0004I^2^)
_refine_ls_weighting_scheme sigma
_refine_ls_wR_factor_gt 0.0612
_refine_ls_wR_factor_ref 0.0755
_reflns_number_gt 2448
_reflns_number_total 4256
_reflns_threshold_expression I>3\s(I)
_cod_data_source_file suppl_ncrs-2019-0509_suppl.cif
_cod_data_source_block p109_0m
_cod_depositor_comments
;
The following automatic conversions were performed:

data item '_diffrn_radiation_probe' value 'X-ray' was changed to
'x-ray' in accordance with the built-in table derived from the CIF
Core dictionary named 'cif_core.dic' version 2.4.5 last updated on
2014-11-21.

Automatic conversion script
Id: cif_fix_values 8738 2021-04-28 16:35:53Z antanas 
;
_cod_original_formula_sum 'C28 H40 Mg1 N6 O12 S2'
_cod_database_code 8105025

loop_
_space_group_symop_id
_space_group_symop_operation_xyz
1 x,y,z
2 -x,y+1/2,-z+1/2
3 -x,-y,-z
4 x,-y+1/2,z+1/2

loop_
_atom_site_label
_atom_site_type_symbol
_atom_site_fract_x
_atom_site_fract_y
_atom_site_fract_z
_atom_site_adp_type
_atom_site_U_iso_or_equiv
_atom_site_site_symmetry_multiplicity
_atom_site_occupancy
_atom_site_calc_flag
_atom_site_refinement_flags
_atom_site_disorder_assembly
_atom_site_disorder_group
S1 S 0.38478(5) 0.99721(6) 0.562952(9) Uani 0.02646(9) 4 1 d . . .
Mg1 Mg 1 1.5 0.5 Uani 0.02428(17) 2 1 d . . .
O1 O 1.29105(16) 1.4965(2) 0.52520(3) Uani 0.0361(3) 4 1 d . . .
H1 H 1.348(3) 1.410(2) 0.5340(4) Uiso 0.026(5) 4 1 d . . .
H2 H 1.348(4) 1.587(3) 0.5288(6) Uiso 0.063(9) 4 1 d . . .
O2 O 0.14979(15) 0.99619(16) 0.55905(3) Uani 0.0354(3) 4 1 d . . .
O3 O 1.1089(2) 1.29569(19) 0.46638(4) Uani 0.0417(5) 4 1 d . . .
H3 H 1.046(4) 1.208(4) 0.4603(6) Uiso 0.072(8) 4 1 d . . .
H4 H 1.244(4) 1.254(3) 0.4640(5) Uiso 0.067(7) 4 1 d . . .
O4 O 0.48006(17) 0.82272(17) 0.55054(3) Uani 0.0387(4) 4 1 d . . .
O5 O 0.48066(17) 1.16365(16) 0.54751(3) Uani 0.0377(4) 4 1 d . . .
O6 O 0.8912(2) 1.28248(19) 0.53056(4) Uani 0.0429(5) 4 1 d . . .
H5 H 0.978(3) 1.208(3) 0.5371(4) Uiso 0.036(5) 4 1 d . . .
H6 H 0.776(4) 1.235(3) 0.5346(5) Uiso 0.051(6) 4 1 d . . .
C1 C 0.4470(2) 1.0059(2) 0.60764(4) Uani 0.0287(4) 4 1 d . . .
N1 N 0.5959(2) 1.0025(2) 0.71392(4) Uani 0.0449(5) 4 1 d . . .
N2 N 1.0171(2) 1.0140(2) 0.86291(4) Uani 0.0458(5) 4 1 d . . .
C2 C 0.5532(3) 1.0124(3) 0.67763(4) Uani 0.0365(5) 4 1 d . . .
C3 C 0.9576(2) 1.0166(3) 0.82855(4) Uani 0.0344(5) 4 1 d . . .
N3 N 0.7846(2) 1.04135(18) 0.72246(4) Uani 0.0418(5) 4 1 d . . .
C4 C 0.6882(3) 0.9653(2) 0.78300(5) Uani 0.0406(6) 4 1 d . . .
H7 H 0.566(4) 0.939(3) 0.7740(6) Uiso 0.079(8) 4 1 d . . .
C5 C 0.8328(3) 1.0316(2) 0.75822(4) Uani 0.0384(6) 4 1 d . . .
C6 C 0.2972(3) 0.9451(2) 0.63142(5) Uani 0.0369(5) 4 1 d . . .
H8 H 0.173(3) 0.904(2) 0.6225(4) Uiso 0.029(4) 4 1 d . . .
C7 C 0.7032(3) 1.0736(3) 0.65360(5) Uani 0.0414(6) 4 1 d . . .
H9 H 0.829(3) 1.121(3) 0.6618(5) Uiso 0.054(6) 4 1 d . . .
C8 C 0.6477(3) 1.0715(2) 0.61884(5) Uani 0.0369(5) 4 1 d . . .
H10 H 0.756(3) 1.115(3) 0.6016(5) Uiso 0.056(6) 4 1 d . . .
C9 C 0.3515(3) 0.9478(2) 0.66633(5) Uani 0.0404(6) 4 1 d . . .
H11 H 0.257(4) 0.912(3) 0.6846(6) Uiso 0.067(6) 4 1 d . . .
C10 C 0.7505(3) 0.9575(2) 0.81709(5) Uani 0.0420(6) 4 1 d . . .
H12 H 0.626(4) 0.891(3) 0.8352(6) Uiso 0.081(7) 4 1 d . . .
C11 C 1.1036(3) 1.0734(3) 0.80326(5) Uani 0.0429(6) 4 1 d . . .
H13 H 1.232(5) 1.123(4) 0.8117(6) Uiso 0.100(9) 4 1 d . . .
C12 C 1.2288(3) 1.0667(3) 0.87506(5) Uani 0.0515(7) 4 1 d . . .
C13 C 1.0399(3) 1.0774(3) 0.76910(5) Uani 0.0460(6) 4 1 d . . .
H14 H 1.128(3) 1.110(3) 0.7484(5) Uiso 0.052(5) 4 1 d . . .
C14 C 0.8659(3) 0.9563(3) 0.88868(5) Uani 0.0537(7) 4 1 d . . .
H15 H 1.235884 1.060503 0.899832 Uiso 0.0773 4 1 d . . .
H16 H 1.333142 0.98228 0.865734 Uiso 0.0773 4 1 d . . .
H17 H 1.259258 1.192766 0.867749 Uiso 0.0773 4 1 d . . .
H18 H 0.929914 0.97374 0.911309 Uiso 0.0806 4 1 d . . .
H19 H 0.737202 1.030921 0.88645 Uiso 0.0806 4 1 d . . .
H20 H 0.830243 0.826043 0.885403 Uiso 0.0806 4 1 d . . .

loop_
_atom_site_aniso_label
_atom_site_aniso_type_symbol
_atom_site_aniso_U_11
_atom_site_aniso_U_22
_atom_site_aniso_U_33
_atom_site_aniso_U_12
_atom_site_aniso_U_13
_atom_site_aniso_U_23
S1 S 0.01893(15) 0.02570(15) 0.03461(18) 0.00264(18) -0.00171(11) -0.0007(2)
Mg1 Mg 0.0185(3) 0.0242(3) 0.0301(3) 0.0026(3) 0.0007(2) -0.0001(3)
O1 O 0.0246(5) 0.0322(6) 0.0510(7) 0.0031(7) -0.0098(4) 0.0033(7)
O2 O 0.0213(5) 0.0384(5) 0.0462(6) 0.0058(5) -0.0044(4) 0.0007(6)
O3 O 0.0275(8) 0.0411(8) 0.0567(9) 0.0028(6) 0.0054(6) -0.0180(6)
O4 O 0.0318(7) 0.0378(7) 0.0464(7) 0.0093(5) -0.0016(5) -0.0120(5)
O5 O 0.0295(7) 0.0380(7) 0.0455(8) -0.0006(5) -0.0023(5) 0.0089(5)
O6 O 0.0249(7) 0.0411(8) 0.0628(9) 0.0018(6) 0.0041(6) 0.0247(6)
C1 C 0.0256(6) 0.0249(6) 0.0355(7) 0.0035(7) -0.0018(5) -0.0005(8)
N1 N 0.0510(9) 0.0473(8) 0.0364(7) 0.0037(8) -0.0013(6) -0.0023(8)
N2 N 0.0439(8) 0.0608(9) 0.0327(7) -0.0055(8) -0.0010(5) -0.0021(8)
C2 C 0.0428(8) 0.0305(8) 0.0360(8) 0.0009(8) -0.0021(6) -0.0032(8)
C3 C 0.0371(8) 0.0324(8) 0.0336(8) -0.0024(7) 0.0019(6) -0.0035(8)
N3 N 0.0513(10) 0.0358(9) 0.0379(8) -0.0072(6) -0.0045(6) -0.0019(6)
C4 C 0.0363(9) 0.0427(12) 0.0426(9) -0.0054(7) -0.0008(7) -0.0039(8)
C5 C 0.0494(10) 0.0317(10) 0.0341(8) -0.0044(7) -0.0001(7) -0.0012(7)
C6 C 0.0269(8) 0.0440(10) 0.0398(9) -0.0064(6) 0.0023(7) -0.0004(7)
C7 C 0.0334(10) 0.0488(10) 0.0418(10) -0.0112(7) -0.0054(7) 0.0002(8)
C8 C 0.0291(9) 0.0451(9) 0.0364(9) -0.0101(7) -0.0025(7) 0.0027(7)
C9 C 0.0407(10) 0.0433(11) 0.0374(9) -0.0072(7) 0.0058(7) 0.0013(7)
C10 C 0.0413(10) 0.0483(12) 0.0366(9) -0.0047(7) 0.0051(7) -0.0040(7)
C11 C 0.0373(10) 0.0512(10) 0.0403(10) -0.0111(8) 0.0030(7) -0.0004(8)
C12 C 0.0510(12) 0.0558(12) 0.0473(11) -0.0124(9) -0.0077(9) -0.0036(9)
C13 C 0.0466(11) 0.0555(10) 0.0360(10) -0.0171(8) 0.0037(8) 0.0022(8)
C14 C 0.0584(12) 0.0670(16) 0.0357(9) -0.0134(9) 0.0004(8) 0.0066(9)

loop_
_atom_type_symbol
_atom_type_scat_dispersion_real
_atom_type_scat_dispersion_imag
_atom_type_scat_source
C 0.0033 0.0016 'International Tables Vol C tables 4.2.6.8 and 6.1.1.1'
H 0.0000 0.0000 'International Tables Vol C tables 4.2.6.8 and 6.1.1.1'
Mg 0.0486 0.0363 'International Tables Vol C tables 4.2.6.8 and 6.1.1.1'
N 0.0061 0.0033 'International Tables Vol C tables 4.2.6.8 and 6.1.1.1'
O 0.0106 0.0060 'International Tables Vol C tables 4.2.6.8 and 6.1.1.1'
S 0.1246 0.1234 'International Tables Vol C tables 4.2.6.8 and 6.1.1.1'

loop_
_geom_angle_atom_site_label_1
_geom_angle_atom_site_label_2
_geom_angle_atom_site_label_3
_geom_angle_site_symmetry_1
_geom_angle_site_symmetry_2
_geom_angle_site_symmetry_3
_geom_angle
O2 S1 O4 . . . 111.87(7)
O2 S1 O5 . . . 112.18(7)
O2 S1 C1 . . . 107.05(6)
O4 S1 O5 . . . 112.41(7)
O4 S1 C1 . . . 105.83(7)
O5 S1 C1 . . . 107.01(7)
O1 Mg1 O1 . . 3_786 180
O1 Mg1 O3 . . . 89.60(6)
O1 Mg1 O3 . . 3_786 90.40(6)
O1 Mg1 O6 . . . 90.88(6)
O1 Mg1 O6 . . 3_786 89.12(6)
O1 Mg1 O3 3_786 . . 90.40(6)
O1 Mg1 O3 3_786 . 3_786 89.60(6)
O1 Mg1 O6 3_786 . . 89.12(6)
O1 Mg1 O6 3_786 . 3_786 90.88(6)
O3 Mg1 O3 . . 3_786 180
O3 Mg1 O6 . . . 87.23(5)
O3 Mg1 O6 . . 3_786 92.77(5)
O3 Mg1 O6 3_786 . . 92.77(5)
O3 Mg1 O6 3_786 . 3_786 87.23(5)
O6 Mg1 O6 . . 3_786 180
Mg1 O1 H1 . . . 127.0(13)
Mg1 O1 H2 . . . 119.3(18)
H1 O1 H2 . . . 113(2)
Mg1 O3 H3 . . . 125.9(17)
Mg1 O3 H4 . . . 128.0(13)
H3 O3 H4 . . . 100(2)
Mg1 O6 H5 . . . 116.7(13)
Mg1 O6 H6 . . . 136.4(14)
H5 O6 H6 . . . 105.1(19)
S1 C1 C6 . . . 120.33(11)
S1 C1 C8 . . . 119.29(11)
C6 C1 C8 . . . 120.37(14)
C2 N1 N3 . . . 113.67(14)
N1 C2 C7 . . . 124.12(15)
N1 C2 C9 . . . 115.81(15)
C7 C2 C9 . . . 120.00(15)
N2 C3 C10 . . . 121.34(15)
N2 C3 C11 . . . 121.09(15)
C10 C3 C11 . . . 117.55(15)
N1 N3 C5 . . . 115.16(15)
H7 C4 C5 . . . 111.9(17)
H7 C4 C10 . . . 127.9(17)
C5 C4 C10 . . . 120.09(16)
N3 C5 C4 . . . 124.16(16)
C1 C6 H8 . . . 115.7(10)
C1 C6 C9 . . . 119.44(15)
H8 C6 C9 . . . 124.9(10)
C2 C7 H9 . . . 117.8(13)
C2 C7 C8 . . . 119.43(16)
H9 C7 C8 . . . 122.6(13)
C1 C8 C7 . . . 120.43(16)
C1 C8 H10 . . . 120.3(11)
C7 C8 H10 . . . 119.3(11)
C2 C9 C6 . . . 120.32(16)
C2 C9 H11 . . . 114.4(13)
C6 C9 H11 . . . 125.2(13)
C3 C10 C4 . . . 121.55(16)
C3 C11 H13 . . . 115.3(16)
C5 C13 C11 . . . 122.11(18)

loop_
_geom_bond_atom_site_label_1
_geom_bond_atom_site_label_2
_geom_bond_site_symmetry_1
_geom_bond_site_symmetry_2
_geom_bond_distance
S1 O2 . . 1.4605(10)
S1 O4 . . 1.4608(12)
S1 O5 . . 1.4595(12)
S1 C1 . . 1.7636(14)
Mg1 O1 . . 2.0282(10)
Mg1 O1 . 3_786 2.0282(10)
Mg1 O3 . . 2.0752(14)
Mg1 O3 . 3_786 2.0752(14)
Mg1 O6 . . 2.0709(14)
Mg1 O6 . 3_786 2.0709(14)
O1 H1 . . 0.785(17)
O1 H2 . . 0.75(2)
O3 H3 . . 0.77(2)
O3 H4 . . 0.89(2)
O6 H5 . . 0.792(18)
O6 H6 . . 0.81(2)
C1 C6 . . 1.394(2)
C1 C8 . . 1.388(2)
N1 C2 . . 1.424(2)
N1 N3 . . 1.239(2)
N2 C3 . . 1.371(2)
C2 C7 . . 1.402(2)
C2 C9 . . 1.392(2)
C3 C10 . . 1.411(2)
C3 C11 . . 1.410(2)
N3 C5 . . 1.410(2)
C4 H7 . . 0.85(3)
C4 C5 . . 1.412(3)
C4 C10 . . 1.367(3)
C6 H8 . . 0.882(17)
C6 C9 . . 1.384(3)
C7 H9 . . 0.90(2)
C7 C8 . . 1.380(3)
C8 H10 . . 1.01(2)
C9 H11 . . 0.96(2)
C11 H13 . . 0.92(3)
C12 N2 . . 1.432(2)
C13 C5 . . 1.379(3)
C13 C11 . . 1.371(3)
C14 N2 . . 1.446(2)

loop_
_geom_hbond_atom_site_label_D
_geom_hbond_atom_site_label_H
_geom_hbond_atom_site_label_A
_geom_hbond_site_symmetry_D
_geom_hbond_site_symmetry_H
_geom_hbond_site_symmetry_A
_geom_hbond_distance_DH
_geom_hbond_distance_HA
_geom_hbond_distance_DA
_geom_hbond_angle_DHA
O1 H1 O5 . . 1_655 0.785(17) 1.997(17) 2.7705(19) 168.7(17)
O1 H2 O4 . . 1_665 0.75(2) 2.04(2) 2.7666(19) 166(2)
O3 H3 O2 . . 3_676 0.77(2) 2.02(2) 2.7864(17) 172(2)
O3 H4 O4 . . 3_776 0.89(2) 1.90(2) 2.7783(18) 168.4(19)
O6 H5 O2 . . 1_655 0.792(18) 2.019(18) 2.7994(17) 168.2(18)
O6 H6 O5 . . . 0.81(2) 1.97(2) 2.7764(18) 170(2)
